data_1519335
loop_
_publ_author_name
'Smith, Martin B.'
'Light, Mark E.'
'Hursthouse, Michael B.'

_publ_section_title
;
 C45H45N2OPIr . 2CHCl3 . CH2Cl2 . 2Cl
;
_journal_name_full 'Crystal Structure Report Archive'
_journal_page_first 723
_journal_year 2001
_chemical_formula_sum 'C47 H54 Cl2 Ir N2 O3 P'
_chemical_formula_weight 988.99
_space_group_IT_number 2
_symmetry_cell_setting triclinic
_symmetry_space_group_name_Hall '-P 1'
_symmetry_space_group_name_H-M 'P -1'
_atom_sites_solution_hydrogens geom
_atom_sites_solution_primary direct
_atom_sites_solution_secondary difmap
_cell_angle_alpha 97.1510(16)
_cell_angle_beta 92.3640(15)
_cell_angle_gamma 97.7630(15)
_cell_formula_units_Z 2
_cell_length_a 10.4777(4)
_cell_length_b 10.9221(3)
_cell_length_c 19.7314(8)
_cell_measurement_reflns_used 8968
_cell_measurement_temperature 150(2)
_cell_measurement_theta_max 27.48
_cell_measurement_theta_min 2.91
_cell_volume 2216.06(14)
_computing_cell_refinement 'DENZO (Otwinowski & Minor, 1997) & COLLECT (Hooft, R.W.W., 1998)'
_computing_data_collection 'COLLECT (Hooft, R.W.W., 1998)'
_computing_data_reduction 'DENZO (Otwinowski & Minor, 1997) & COLLECT (Hooft, R.W.W., 1998)'
_computing_molecular_graphics 'CAMERON (Watkin, et al., 1993)'
_computing_publication_material 'WINGX (Farrugia, 1998)'
_computing_structure_refinement 'SHELXL-97 (Sheldrick, 2008)'
_computing_structure_solution 'SHELXS-97 (Sheldrick, 1997)'
_diffrn_ambient_temperature 150(2)
_diffrn_detector_area_resol_mean 9.091
_diffrn_measured_fraction_theta_full 0.992
_diffrn_measured_fraction_theta_max 0.992
_diffrn_measurement_device_type 'Bruker-Nonius CCD camera on \k-goniostat'
_diffrn_measurement_method '\f & \w scans to fill the asymmetric unit'
_diffrn_radiation_monochromator graphite
_diffrn_radiation_source 'Bruker Nonius FR591 Rotating Anode'
_diffrn_radiation_type MoK\a
_diffrn_radiation_wavelength 0.71073
_diffrn_reflns_av_R_equivalents 0.1185
_diffrn_reflns_av_sigmaI/netI 0.1646
_diffrn_reflns_limit_h_max 12
_diffrn_reflns_limit_h_min -10
_diffrn_reflns_limit_k_max 12
_diffrn_reflns_limit_k_min -12
_diffrn_reflns_limit_l_max 23
_diffrn_reflns_limit_l_min -23
_diffrn_reflns_number 16020
_diffrn_reflns_theta_full 25.03
_diffrn_reflns_theta_max 25.03
_diffrn_reflns_theta_min 2.92
_diffrn_standards_number 0
_exptl_absorpt_coefficient_mu 3.211
_exptl_absorpt_correction_T_max 0.9386
_exptl_absorpt_correction_T_min 0.7396
_exptl_absorpt_correction_type empirical
_exptl_absorpt_process_details 'SORTAV (R.H. Blessing, 1995, 1997)'
_exptl_crystal_colour yellow
_exptl_crystal_density_diffrn 1.482
_exptl_crystal_density_method 'not measured'
_exptl_crystal_description needle
_exptl_crystal_F_000 1000
_exptl_crystal_size_max 0.10
_exptl_crystal_size_mid 0.02
_exptl_crystal_size_min 0.02
_refine_diff_density_max 2.312
_refine_diff_density_min -1.438
_refine_diff_density_rms 0.196
_refine_ls_extinction_method none
_refine_ls_goodness_of_fit_ref 1.004
_refine_ls_hydrogen_treatment constr
_refine_ls_matrix_type full
_refine_ls_number_parameters 517
_refine_ls_number_reflns 7764
_refine_ls_number_restraints 294
_refine_ls_restrained_S_all 0.995
_refine_ls_R_factor_all 0.0965
_refine_ls_R_factor_gt 0.0627
_refine_ls_shift/su_max 0.003
_refine_ls_shift/su_mean 0.000
_refine_ls_structure_factor_coef Fsqd
_refine_ls_weighting_details 'calc w=1/[\s^2^(Fo^2^)+(0.0412P)^2^+0.0000P] where P=(Fo^2^+2Fc^2^)/3'
_refine_ls_weighting_scheme calc
_refine_ls_wR_factor_gt 0.1282
_refine_ls_wR_factor_ref 0.1374
_reflns_number_gt 5579
_reflns_number_total 7764
_reflns_threshold_expression >2\s(I)
_cod_data_source_file eCrystal-723.cif
_cod_data_source_block s92
_cod_depositor_comments
;
Citation :
Smith, Martin B. and Light, Mark E. and Hursthouse, Michael B. (2001) 
University of Southampton, Crystal Structure Report Archive. 

More at:
http://ecrystals.chem.soton.ac.uk/723/

The following automatic conversions were performed:

'_symmetry_cell_setting' value 'Triclinic' changed to 'triclinic'
according to the built-in table from CIF Core dictionary named
'cif_core.dic' version 2.4.1 from 2010-06-29.

'_exptl_absorpt_correction_type' value 'Empirical' changed to
'empirical' according to the built-in table from CIF Core dictionary
named 'cif_core.dic' version 2.4.1 from 2010-06-29.

Automatic conversion script
Id: cif_fix_values 3105 2015-03-04 15:46:00Z robertas 
;
_cod_original_sg_symbol_H-M P-1
_cod_database_code 1519335

loop_
_symmetry_equiv_pos_as_xyz
'x, y, z'
'-x, -y, -z'

loop_
_atom_site_label
_atom_site_type_symbol
_atom_site_fract_x
_atom_site_fract_y
_atom_site_fract_z
_atom_site_U_iso_or_equiv
_atom_site_adp_type
_atom_site_occupancy
_atom_site_symmetry_multiplicity
_atom_site_calc_flag
_atom_site_refinement_flags
_atom_site_disorder_assembly
_atom_site_disorder_group
C1 C -0.0908(9) 0.3994(8) 0.2873(5) 0.017(2) Uani 1 1 d U . .
C2 C -0.0174(9) 0.4485(8) 0.2395(5) 0.021(2) Uani 1 1 d U . .
C3 C 0.1178(8) 0.4843(8) 0.2685(5) 0.018(2) Uani 1 1 d U . .
C4 C 0.1148(9) 0.4586(8) 0.3372(4) 0.017(2) Uani 1 1 d U . .
C5 C -0.0120(9) 0.4081(9) 0.3499(5) 0.023(2) Uani 1 1 d U . .
C6 C -0.2364(8) 0.3684(9) 0.2857(5) 0.029(3) Uani 1 1 d U . .
H6A H -0.2715 0.3536 0.2382 0.044 Uiso 1 1 calc R . .
H6B H -0.2724 0.4383 0.3104 0.044 Uiso 1 1 calc R . .
H6C H -0.2595 0.2934 0.3076 0.044 Uiso 1 1 calc R . .
C7 C -0.0640(10) 0.4813(9) 0.1700(5) 0.033(3) Uani 1 1 d U . .
H7A H -0.1354 0.4181 0.1499 0.049 Uiso 1 1 calc R . .
H7B H 0.0072 0.4835 0.1393 0.049 Uiso 1 1 calc R . .
H7C H -0.0935 0.5631 0.1764 0.049 Uiso 1 1 calc R . .
C8 C 0.2261(9) 0.5531(9) 0.2374(5) 0.031(3) Uani 1 1 d U . .
H8A H 0.2355 0.6416 0.2559 0.046 Uiso 1 1 calc R . .
H8B H 0.2090 0.5437 0.1877 0.046 Uiso 1 1 calc R . .
H8C H 0.3058 0.5197 0.2480 0.046 Uiso 1 1 calc R . .
C9 C 0.2257(9) 0.5030(7) 0.3894(5) 0.033(3) Uani 1 1 d U . .
H9A H 0.3074 0.4990 0.3674 0.050 Uiso 1 1 calc R . .
H9B H 0.2207 0.4496 0.4259 0.050 Uiso 1 1 calc R . .
H9C H 0.2211 0.5891 0.4090 0.050 Uiso 1 1 calc R . .
C10 C -0.0591(10) 0.3894(9) 0.4193(5) 0.031(3) Uani 1 1 d U . .
H10A H 0.0130 0.3759 0.4494 0.046 Uiso 1 1 calc R . .
H10B H -0.1261 0.3166 0.4149 0.046 Uiso 1 1 calc R . .
H10C H -0.0950 0.4635 0.4388 0.046 Uiso 1 1 calc R . .
C11 C 0.0858(9) 0.2635(8) 0.0878(5) 0.021(2) Uani 1 1 d U . .
C12 C 0.0019(9) 0.2648(9) 0.0303(5) 0.025(2) Uani 1 1 d U . .
H12 H -0.0798 0.2138 0.0258 0.030 Uiso 1 1 calc R . .
C13 C 0.0365(9) 0.3394(9) -0.0203(5) 0.028(3) Uani 1 1 d U . .
H13 H -0.0213 0.3393 -0.0587 0.034 Uiso 1 1 calc R . .
C14 C 0.1546(10) 0.4131(9) -0.0145(5) 0.031(3) Uani 1 1 d U . .
H14 H 0.1785 0.4629 -0.0493 0.037 Uiso 1 1 calc R . .
C15 C 0.2379(9) 0.4153(10) 0.0409(5) 0.032(3) Uani 1 1 d U . .
H15 H 0.3179 0.4689 0.0447 0.038 Uiso 1 1 calc R . .
C16 C 0.2080(9) 0.3408(8) 0.0921(5) 0.020(2) Uani 1 1 d U . .
H16 H 0.2684 0.3414 0.1294 0.024 Uiso 1 1 calc R . .
C17 C -0.1095(9) 0.0827(9) 0.1294(5) 0.020(2) Uani 1 1 d U . .
C18 C -0.1223(9) -0.0411(9) 0.1061(5) 0.029(3) Uani 1 1 d U . .
H18 H -0.0471 -0.0801 0.1004 0.034 Uiso 1 1 calc R . .
C19 C -0.2412(10) -0.1109(9) 0.0908(5) 0.032(3) Uani 1 1 d U . .
H19 H -0.2478 -0.1969 0.0737 0.039 Uiso 1 1 calc R . .
C20 C -0.3518(10) -0.0553(9) 0.1004(5) 0.030(3) Uani 1 1 d U . .
H20 H -0.4341 -0.1040 0.0902 0.036 Uiso 1 1 calc R . .
C21 C -0.3440(9) 0.0667(10) 0.1241(5) 0.030(3) Uani 1 1 d U . .
H21 H -0.4199 0.1042 0.1312 0.036 Uiso 1 1 calc R . .
C22 C -0.2210(9) 0.1375(9) 0.1383(5) 0.029(3) Uani 1 1 d U . .
H22 H -0.2141 0.2241 0.1542 0.034 Uiso 1 1 calc R . .
C23 C 0.1569(9) 0.0591(9) 0.1492(5) 0.020(2) Uani 1 1 d U . .
C24 C 0.2031(8) 0.0149(9) 0.0871(5) 0.022(2) Uani 1 1 d U . .
H24 H 0.1842 0.0513 0.0473 0.026 Uiso 1 1 calc R . .
C25 C 0.2754(9) -0.0804(9) 0.0830(5) 0.028(2) Uani 1 1 d U . .
H25 H 0.3095 -0.1070 0.0406 0.033 Uiso 1 1 calc R . .
C26 C 0.3002(9) -0.1394(9) 0.1399(5) 0.025(2) Uani 1 1 d U . .
H26 H 0.3451 -0.2097 0.1359 0.030 Uiso 1 1 calc R . .
C27 C 0.2586(9) -0.0939(8) 0.2018(5) 0.024(2) Uani 1 1 d U . .
H27 H 0.2806 -0.1298 0.2414 0.028 Uiso 1 1 calc R . .
C28 C 0.1848(8) 0.0038(8) 0.2083(5) 0.018(2) Uani 1 1 d U . .
C30 C 0.1522(8) 0.0583(8) 0.2773(5) 0.015(2) Uani 1 1 d U . .
H30 H 0.1755 0.0047 0.3121 0.018 Uiso 1 1 calc R . .
C31 C 0.0142(7) 0.0831(8) 0.2844(5) 0.017(2) Uani 1 1 d U . .
H31 H -0.0495 0.0306 0.2499 0.020 Uiso 1 1 calc R . .
C32 C -0.0287(9) 0.0954(8) 0.3544(5) 0.019(2) Uani 1 1 d U . .
C33 C 0.1871(8) 0.1829(8) 0.4174(5) 0.018(2) Uani 1 1 d U . .
C34 C 0.2336(9) 0.2111(8) 0.4858(5) 0.022(2) Uani 1 1 d U . .
H34 H 0.1779 0.1907 0.5208 0.026 Uiso 1 1 calc R . .
C35 C 0.3585(9) 0.2679(8) 0.5041(5) 0.020(2) Uani 1 1 d U . .
C36 C 0.4412(9) 0.2961(9) 0.4526(5) 0.022(2) Uani 1 1 d U . .
C37 C 0.3924(8) 0.2669(7) 0.3846(5) 0.019(2) Uani 1 1 d U . .
H37 H 0.4483 0.2859 0.3494 0.022 Uiso 1 1 calc R . .
C38 C 0.2666(8) 0.2118(7) 0.3657(4) 0.015(2) Uani 1 1 d U . .
C39 C 0.4065(9) 0.2989(10) 0.5781(5) 0.031(3) Uani 1 1 d U . .
H39A H 0.3362 0.2761 0.6074 0.046 Uiso 1 1 calc R . .
H39B H 0.4368 0.3885 0.5882 0.046 Uiso 1 1 calc R . .
H39C H 0.4778 0.2523 0.5869 0.046 Uiso 1 1 calc R . .
C40 C 0.5798(8) 0.3528(9) 0.4672(5) 0.028(3) Uani 1 1 d U . .
H40A H 0.5842 0.4347 0.4945 0.043 Uiso 1 1 calc R . .
H40B H 0.6205 0.3623 0.4240 0.043 Uiso 1 1 calc R . .
H40C H 0.6252 0.2985 0.4926 0.043 Uiso 1 1 calc R . .
C41 C -0.1662(8) 0.0647(9) 0.3664(5) 0.021(2) Uani 1 1 d U . .
C42 C -0.2639(8) 0.0469(9) 0.3107(5) 0.028(2) Uani 1 1 d U . .
H42 H -0.2362 0.0537 0.2659 0.033 Uiso 1 1 calc R . .
C43 C -0.3884(9) 0.0220(9) 0.3181(5) 0.028(2) Uani 1 1 d U . .
H43 H -0.4470 0.0069 0.2790 0.034 Uiso 1 1 calc R . .
C44 C -0.4341(9) 0.0176(9) 0.3816(5) 0.027(2) Uani 1 1 d U . .
H44 H -0.5243 0.0023 0.3872 0.032 Uiso 1 1 calc R . .
C45 C -0.3483(9) 0.0354(9) 0.4372(5) 0.025(2) Uani 1 1 d U . .
H45 H -0.3803 0.0285 0.4812 0.030 Uiso 1 1 calc R . .
C46 C -0.2163(9) 0.0631(9) 0.4320(5) 0.023(2) Uani 1 1 d U . .
C47 C 0.5638(12) 0.3262(11) 0.0362(6) 0.050(3) Uani 1 1 d U . .
H47A H 0.4758 0.3304 0.0187 0.076 Uiso 1 1 calc R . .
H47B H 0.5712 0.2406 0.0442 0.076 Uiso 1 1 calc R . .
H47C H 0.6251 0.3516 0.0026 0.076 Uiso 1 1 calc R . .
C48 C 0.4225(14) 0.3259(14) 0.7989(7) 0.082(5) Uani 1 1 d U . .
H48A H 0.4322 0.4008 0.7759 0.123 Uiso 1 1 calc R . .
H48B H 0.3309 0.2922 0.7983 0.123 Uiso 1 1 calc R . .
H48C H 0.4694 0.2633 0.7750 0.123 Uiso 1 1 calc R . .
N1 N 0.2242(6) 0.1888(6) 0.2956(4) 0.0123(16) Uani 1 1 d . . .
H1 H 0.2925 0.2035 0.2677 0.015 Uiso 1 1 calc R . .
N2 N 0.0539(7) 0.1272(7) 0.4088(4) 0.0218(19) Uani 1 1 d . . .
H2 H 0.0202 0.1108 0.4474 0.026 Uiso 1 1 calc R . .
O1 O -0.1332(6) 0.0797(6) 0.4877(3) 0.0274(17) Uani 1 1 d . . .
H901 H -0.1318 0.1520 0.5084 0.041 Uiso 1 1 calc R . .
O2 O 0.5917(8) 0.4072(7) 0.0985(4) 0.050(2) Uani 1 1 d . . .
H4 H 0.5576 0.4720 0.0963 0.076 Uiso 1 1 calc R . .
O3 O 0.4727(8) 0.3563(9) 0.8666(5) 0.065(3) Uani 1 1 d . . .
H5 H 0.5536 0.3632 0.8676 0.098 Uiso 1 1 calc R . .
P1 P 0.0492(2) 0.1755(2) 0.15715(12) 0.0173(6) Uani 1 1 d . . .
Cl1 Cl 0.4547(2) 0.2827(3) 0.20920(13) 0.0339(7) Uani 1 1 d . . .
Cl2 Cl 0.7520(2) 0.1664(2) 0.61487(13) 0.0300(6) Uani 1 1 d . . .
Ir1 Ir 0.06076(4) 0.27927(4) 0.26556(2) 0.01540(13) Uani 1 1 d . . .

loop_
_atom_site_aniso_label
_atom_site_aniso_U_11
_atom_site_aniso_U_22
_atom_site_aniso_U_33
_atom_site_aniso_U_23
_atom_site_aniso_U_13
_atom_site_aniso_U_12
C1 0.016(4) 0.017(4) 0.019(4) -0.001(3) -0.007(3) 0.010(3)
C2 0.020(5) 0.017(5) 0.026(5) -0.009(4) -0.014(4) 0.012(4)
C3 0.016(5) 0.017(5) 0.023(5) 0.005(4) -0.004(4) 0.009(4)
C4 0.019(5) 0.020(5) 0.012(4) 0.004(4) -0.006(4) 0.004(4)
C5 0.024(5) 0.015(5) 0.029(5) 0.001(4) 0.002(4) 0.002(4)
C6 0.018(5) 0.031(5) 0.040(6) 0.003(5) 0.007(5) 0.011(4)
C7 0.047(6) 0.024(5) 0.028(5) 0.009(4) -0.003(5) 0.007(5)
C8 0.030(5) 0.018(5) 0.044(6) -0.001(4) 0.010(5) 0.003(4)
C9 0.030(5) 0.031(6) 0.036(6) -0.002(5) -0.012(5) 0.007(5)
C10 0.038(6) 0.033(5) 0.023(5) 0.001(4) 0.005(5) 0.009(5)
C11 0.028(5) 0.016(5) 0.021(5) 0.000(4) -0.006(4) 0.009(4)
C12 0.017(5) 0.029(5) 0.027(5) -0.002(4) -0.003(4) 0.007(4)
C13 0.026(5) 0.032(5) 0.027(5) 0.009(4) -0.008(4) 0.007(4)
C14 0.039(6) 0.027(5) 0.029(5) 0.015(4) 0.003(5) 0.008(5)
C15 0.013(5) 0.037(6) 0.046(6) 0.008(5) 0.002(5) 0.004(4)
C16 0.023(5) 0.023(5) 0.018(5) 0.009(4) -0.001(4) 0.006(4)
C17 0.018(5) 0.024(5) 0.016(5) 0.003(4) -0.001(4) 0.003(4)
C18 0.016(5) 0.032(5) 0.036(6) -0.001(5) 0.001(4) 0.000(4)
C19 0.031(6) 0.018(5) 0.046(6) 0.001(4) -0.001(5) -0.001(4)
C20 0.023(5) 0.029(5) 0.036(6) 0.004(5) -0.001(5) -0.001(4)
C21 0.018(5) 0.038(6) 0.032(5) 0.001(5) -0.014(4) 0.006(4)
C22 0.026(5) 0.027(5) 0.033(6) 0.006(4) 0.000(5) 0.004(4)
C23 0.014(5) 0.024(5) 0.021(5) -0.002(4) 0.000(4) 0.001(4)
C24 0.014(5) 0.026(5) 0.027(5) 0.002(4) 0.001(4) 0.005(4)
C25 0.026(5) 0.034(5) 0.021(5) -0.006(4) 0.001(4) 0.007(4)
C26 0.032(5) 0.021(5) 0.021(5) -0.001(4) 0.002(4) 0.009(4)
C27 0.027(5) 0.018(5) 0.027(5) 0.006(4) -0.005(4) 0.006(4)
C28 0.016(5) 0.014(5) 0.020(5) 0.000(4) -0.008(4) -0.004(4)
C30 0.016(5) 0.005(4) 0.025(5) 0.006(4) -0.009(4) -0.003(4)
C31 0.018(5) 0.011(4) 0.019(5) -0.001(4) 0.001(4) -0.008(4)
C32 0.018(5) 0.012(4) 0.027(5) 0.004(4) -0.006(4) 0.004(4)
C33 0.009(4) 0.018(5) 0.026(5) 0.006(4) -0.006(4) 0.003(4)
C34 0.018(5) 0.021(5) 0.026(5) 0.008(4) -0.006(4) 0.000(4)
C35 0.023(5) 0.022(5) 0.016(5) 0.007(4) -0.011(4) 0.006(4)
C36 0.017(5) 0.025(5) 0.024(5) -0.001(4) -0.010(4) 0.006(4)
C37 0.018(5) 0.023(5) 0.016(5) 0.012(4) -0.002(4) 0.000(4)
C38 0.008(4) 0.020(5) 0.018(5) 0.013(4) -0.005(4) 0.000(4)
C39 0.020(5) 0.041(6) 0.028(5) -0.003(5) -0.003(4) 0.002(4)
C40 0.019(5) 0.039(6) 0.027(5) 0.001(4) -0.003(4) 0.007(4)
C41 0.012(5) 0.025(5) 0.025(5) 0.009(4) -0.001(4) -0.005(4)
C42 0.024(5) 0.033(5) 0.025(5) 0.004(4) -0.005(4) -0.003(4)
C43 0.015(5) 0.030(5) 0.038(6) 0.005(5) -0.001(5) -0.002(4)
C44 0.019(5) 0.025(5) 0.035(6) 0.005(4) 0.007(5) -0.005(4)
C45 0.021(5) 0.025(5) 0.028(5) 0.010(4) 0.005(4) -0.006(4)
C46 0.022(5) 0.024(5) 0.023(5) 0.005(4) -0.005(4) 0.004(4)
C47 0.061(7) 0.043(6) 0.048(7) 0.007(5) 0.002(6) 0.008(6)
C48 0.075(8) 0.081(8) 0.087(8) 0.004(7) -0.014(7) 0.007(7)
N1 0.008(4) 0.014(4) 0.017(4) 0.004(3) 0.001(3) 0.004(3)
N2 0.024(5) 0.029(5) 0.016(4) 0.016(4) 0.000(4) 0.005(4)
O1 0.019(4) 0.035(4) 0.028(4) 0.005(3) -0.004(3) -0.001(3)
O2 0.065(6) 0.034(5) 0.052(6) 0.009(4) 0.020(5) 0.003(4)
O3 0.058(6) 0.057(6) 0.075(7) 0.009(5) -0.033(5) -0.002(5)
P1 0.0138(13) 0.0192(14) 0.0185(14) 0.0031(11) -0.0037(11) 0.0021(11)
Cl1 0.0153(13) 0.0554(18) 0.0317(15) 0.0125(14) -0.0012(12) 0.0015(12)
Cl2 0.0322(15) 0.0293(15) 0.0298(15) 0.0086(12) -0.0002(12) 0.0057(12)
Ir1 0.0123(2) 0.0159(2) 0.0177(2) 0.00331(14) -0.00440(15) 0.00141(14)

loop_
_atom_type_symbol
_atom_type_description
_atom_type_scat_dispersion_real
_atom_type_scat_dispersion_imag
_atom_type_scat_source
C C 0.0033 0.0016 'International Tables Vol C Tables 4.2.6.8 and 6.1.1.4'
H H 0.0000 0.0000 'International Tables Vol C Tables 4.2.6.8 and 6.1.1.4'
N N 0.0061 0.0033 'International Tables Vol C Tables 4.2.6.8 and 6.1.1.4'
O O 0.0106 0.0060 'International Tables Vol C Tables 4.2.6.8 and 6.1.1.4'
P P 0.1023 0.0942 'International Tables Vol C Tables 4.2.6.8 and 6.1.1.4'
Cl Cl 0.1484 0.1585 'International Tables Vol C Tables 4.2.6.8 and 6.1.1.4'
Ir Ir -1.4442 7.9887 'International Tables Vol C Tables 4.2.6.8 and 6.1.1.4'

loop_
_geom_angle_atom_site_label_1
_geom_angle_atom_site_label_2
_geom_angle_atom_site_label_3
_geom_angle
_geom_angle_site_symmetry_1
_geom_angle_site_symmetry_3
C2 C1 C5 108.7(8) . .
C2 C1 C6 128.3(8) . .
C5 C1 C6 121.5(8) . .
C2 C1 Ir1 72.7(5) . .
C5 C1 Ir1 73.2(5) . .
C6 C1 Ir1 131.2(7) . .
C1 C2 C3 109.0(8) . .
C1 C2 C7 127.4(8) . .
C3 C2 C7 123.1(9) . .
C1 C2 Ir1 71.7(5) . .
C3 C2 Ir1 70.6(5) . .
C7 C2 Ir1 130.2(6) . .
C4 C3 C8 126.6(9) . .
C4 C3 C2 105.2(8) . .
C8 C3 C2 127.4(8) . .
C4 C3 Ir1 72.6(5) . .
C8 C3 Ir1 129.7(6) . .
C2 C3 Ir1 70.4(5) . .
C5 C4 C3 109.2(8) . .
C5 C4 C9 126.9(9) . .
C3 C4 C9 122.9(8) . .
C5 C4 Ir1 72.2(6) . .
C3 C4 Ir1 70.5(5) . .
C9 C4 Ir1 132.3(6) . .
C4 C5 C1 107.7(8) . .
C4 C5 C10 125.1(9) . .
C1 C5 C10 126.4(9) . .
C4 C5 Ir1 71.4(5) . .
C1 C5 Ir1 69.2(5) . .
C10 C5 Ir1 132.9(6) . .
C12 C11 C16 117.4(9) . .
C12 C11 P1 125.0(8) . .
C16 C11 P1 117.5(7) . .
C13 C12 C11 121.3(9) . .
C14 C13 C12 119.8(9) . .
C15 C14 C13 120.7(9) . .
C14 C15 C16 121.4(10) . .
C15 C16 C11 119.4(9) . .
C18 C17 C22 118.2(9) . .
C18 C17 P1 122.1(7) . .
C22 C17 P1 119.4(7) . .
C17 C18 C19 121.6(9) . .
C18 C19 C20 119.6(10) . .
C21 C20 C19 120.9(10) . .
C20 C21 C22 118.6(10) . .
C17 C22 C21 121.0(10) . .
C24 C23 C28 119.4(9) . .
C24 C23 P1 122.9(7) . .
C28 C23 P1 117.4(7) . .
C25 C24 C23 120.5(9) . .
C24 C25 C26 121.1(9) . .
C27 C26 C25 118.7(9) . .
C26 C27 C28 121.8(9) . .
C27 C28 C23 118.3(9) . .
C27 C28 C30 120.1(8) . .
C23 C28 C30 121.2(8) . .
C28 C30 N1 110.4(7) . .
C28 C30 C31 116.4(8) . .
N1 C30 C31 100.6(7) . .
C32 C31 C30 115.6(8) . .
C32 C31 Ir1 102.8(6) . .
C30 C31 Ir1 93.0(5) . .
N2 C32 C31 122.1(8) . .
N2 C32 C41 117.8(8) . .
C31 C32 C41 120.0(8) . .
C38 C33 C34 120.1(8) . .
C38 C33 N2 126.2(8) . .
C34 C33 N2 113.6(8) . .
C35 C34 C33 121.9(9) . .
C34 C35 C36 119.0(8) . .
C34 C35 C39 121.2(9) . .
C36 C35 C39 119.8(8) . .
C35 C36 C37 118.1(8) . .
C35 C36 C40 123.0(8) . .
C37 C36 C40 119.0(9) . .
C38 C37 C36 123.4(8) . .
C33 C38 C37 117.6(8) . .
C33 C38 N1 122.8(8) . .
C37 C38 N1 119.6(8) . .
C46 C41 C42 114.1(8) . .
C46 C41 C32 124.5(9) . .
C42 C41 C32 121.1(8) . .
C43 C42 C41 124.2(10) . .
C42 C43 C44 120.5(10) . .
C43 C44 C45 119.0(9) . .
C44 C45 C46 122.5(9) . .
O1 C46 C45 121.4(9) . .
O1 C46 C41 118.9(8) . .
C45 C46 C41 119.5(9) . .
C38 N1 C30 111.2(6) . .
C38 N1 Ir1 116.4(5) . .
C30 N1 Ir1 94.1(5) . .
C32 N2 C33 133.1(8) . .
C11 P1 C23 104.0(4) . .
C11 P1 C17 103.7(4) . .
C23 P1 C17 102.5(4) . .
C11 P1 Ir1 118.5(3) . .
C23 P1 Ir1 111.8(3) . .
C17 P1 Ir1 114.5(3) . .
N1 Ir1 C31 64.0(3) . .
N1 Ir1 C1 152.9(3) . .
C31 Ir1 C1 116.2(3) . .
N1 Ir1 C2 149.9(3) . .
C31 Ir1 C2 146.0(3) . .
C1 Ir1 C2 35.6(3) . .
N1 Ir1 C3 111.3(3) . .
C31 Ir1 C3 168.8(3) . .
C1 Ir1 C3 62.9(3) . .
C2 Ir1 C3 39.0(3) . .
N1 Ir1 C4 96.8(3) . .
C31 Ir1 C4 132.1(3) . .
C1 Ir1 C4 62.0(3) . .
C2 Ir1 C4 62.0(3) . .
C3 Ir1 C4 36.8(3) . .
N1 Ir1 C5 115.5(3) . .
C31 Ir1 C5 110.2(3) . .
C1 Ir1 C5 37.5(3) . .
C2 Ir1 C5 60.8(3) . .
C3 Ir1 C5 61.7(3) . .
C4 Ir1 C5 36.4(3) . .
N1 Ir1 P1 91.57(19) . .
C31 Ir1 P1 78.3(2) . .
C1 Ir1 P1 115.3(2) . .
C2 Ir1 P1 97.3(2) . .
C3 Ir1 P1 112.5(2) . .
C4 Ir1 P1 148.9(2) . .
C5 Ir1 P1 152.8(3) . .

loop_
_geom_bond_atom_site_label_1
_geom_bond_atom_site_label_2
_geom_bond_distance
_geom_bond_site_symmetry_2
C1 C2 1.357(12) .
C1 C5 1.443(12) .
C1 C6 1.516(12) .
C1 Ir1 2.215(8) .
C2 C3 1.488(12) .
C2 C7 1.537(12) .
C2 Ir1 2.227(9) .
C3 C4 1.418(12) .
C3 C8 1.474(12) .
C3 Ir1 2.231(9) .
C4 C5 1.413(12) .
C4 C9 1.507(12) .
C4 Ir1 2.258(9) .
C5 C10 1.502(12) .
C5 Ir1 2.268(10) .
C11 C12 1.410(12) .
C11 C16 1.429(12) .
C11 P1 1.792(9) .
C12 C13 1.394(13) .
C13 C14 1.374(13) .
C14 C15 1.366(13) .
C15 C16 1.393(12) .
C17 C18 1.359(13) .
C17 C22 1.390(12) .
C17 P1 1.850(9) .
C18 C19 1.371(13) .
C19 C20 1.388(13) .
C20 C21 1.346(13) .
C21 C22 1.409(13) .
C23 C24 1.390(13) .
C23 C28 1.417(12) .
C23 P1 1.807(9) .
C24 C25 1.364(12) .
C25 C26 1.395(12) .
C26 C27 1.371(13) .
C27 C28 1.395(12) .
C28 C30 1.488(12) .
C30 N1 1.513(10) .
C30 C31 1.515(11) .
C31 C32 1.467(12) .
C31 Ir1 2.213(8) .
C32 N2 1.330(11) .
C32 C41 1.469(12) .
C33 C38 1.382(12) .
C33 C34 1.399(12) .
C33 N2 1.440(11) .
C34 C35 1.383(12) .
C35 C36 1.398(13) .
C35 C39 1.507(12) .
C36 C37 1.400(12) .
C36 C40 1.502(12) .
C37 C38 1.389(12) .
C38 N1 1.416(10) .
C41 C46 1.416(12) .
C41 C42 1.448(12) .
C42 C43 1.315(12) .
C43 C44 1.364(13) .
C44 C45 1.367(13) .
C45 C46 1.387(13) .
C46 O1 1.353(11) .
C47 O2 1.417(12) .
C48 O3 1.399(14) .
N1 Ir1 2.186(6) .
P1 Ir1 2.283(2) .

loop_
_geom_hbond_atom_site_label_D
_geom_hbond_atom_site_label_H
_geom_hbond_atom_site_label_A
_geom_hbond_distance_DH
_geom_hbond_distance_HA
_geom_hbond_distance_DA
_geom_hbond_angle_DHA
_geom_hbond_site_symmetry_A
O2 H4 O3 0.84 2.00 2.770(12) 152.2 2_666
N1 H1 Cl1 0.93 2.23 3.147(7) 167.4 .
